data_4063520
loop_
_publ_author_name
'Vicente, Jos\'e'
'Saura-Llamas, Isabel'
'Garc\'ia-L\'opez, Jos\'e-Antonio'
'Bautista, Delia'

_publ_section_title
;
 Insertion of Isocyanides, Isothiocyanates, and Carbon Monoxide into the
 Pd--C Bond of Cyclopalladated Complexes Containing Primary
 Arylalkylamines of Biological and Pharmaceutical Significance. Synthesis
 of Lactams and Cyclic Amidinium Salts Related to the Isoquinoline,
 Benzo[g]isoquinoline, and \b-Carboline Nuclei
;
_journal_issue 2
_journal_name_full Organometallics
_journal_page_first 448
_journal_page_last 464
_journal_paper_doi 10.1021/om800951k
_journal_volume 28
_journal_year 2009
_chemical_formula_sum 'C11 H13 N O'
_chemical_formula_weight 175.22
_chemical_name_systematic
; 
 ? 
;
_space_group_IT_number 15
_symmetry_cell_setting monoclinic
_symmetry_space_group_name_Hall '-C 2yc'
_symmetry_space_group_name_H-M 'C 1 2/c 1'
_atom_sites_solution_hydrogens geom
_atom_sites_solution_primary direct
_atom_sites_solution_secondary difmap
_audit_creation_method SHELXL-97
_cell_angle_alpha 90.00
_cell_angle_beta 103.851(2)
_cell_angle_gamma 90.00
_cell_formula_units_Z 8
_cell_length_a 19.8437(12)
_cell_length_b 5.5447(3)
_cell_length_c 17.6217(11)
_cell_measurement_reflns_used 4440
_cell_measurement_temperature 100(2)
_cell_measurement_theta_max 27.85
_cell_measurement_theta_min 2.38
_cell_volume 1882.49(19)
_computing_cell_refinement 'Bruker SAINT'
_computing_data_collection 'Bruker SMART'
_computing_data_reduction 'Bruker SAINT'
_computing_molecular_graphics 'Bruker SHELXTL'
_computing_publication_material 'Bruker SHELXTL'
_computing_structure_refinement 'SHELXL-97 (Sheldrick, 1997)'
_computing_structure_solution 'SHELXS-97 (Sheldrick, 1990)'
_diffrn_ambient_temperature 100(2)
_diffrn_detector_area_resol_mean 8.26
_diffrn_measured_fraction_theta_full 0.998
_diffrn_measured_fraction_theta_max 0.954
_diffrn_measurement_device_type 'Bruker SMART APEX CCD'
_diffrn_measurement_method \w-scan
_diffrn_radiation_monochromator graphite
_diffrn_radiation_source 'fine-focus sealed tube'
_diffrn_radiation_type MoK\a
_diffrn_radiation_wavelength 0.71073
_diffrn_reflns_av_R_equivalents 0.0221
_diffrn_reflns_av_sigmaI/netI 0.0189
_diffrn_reflns_limit_h_max 26
_diffrn_reflns_limit_h_min -24
_diffrn_reflns_limit_k_max 7
_diffrn_reflns_limit_k_min -7
_diffrn_reflns_limit_l_max 22
_diffrn_reflns_limit_l_min -23
_diffrn_reflns_number 10312
_diffrn_reflns_theta_full 26.00
_diffrn_reflns_theta_max 28.07
_diffrn_reflns_theta_min 2.11
_exptl_absorpt_coefficient_mu 0.079
_exptl_absorpt_correction_T_max 0.9890
_exptl_absorpt_correction_T_min 0.9751
_exptl_absorpt_correction_type multi-scan
_exptl_absorpt_process_details SADABS
_exptl_crystal_colour colourless
_exptl_crystal_density_diffrn 1.237
_exptl_crystal_density_method 'not measured'
_exptl_crystal_description block
_exptl_crystal_F_000 752
_exptl_crystal_size_max 0.32
_exptl_crystal_size_mid 0.20
_exptl_crystal_size_min 0.14
_refine_diff_density_max 0.339
_refine_diff_density_min -0.240
_refine_diff_density_rms 0.052
_refine_ls_extinction_method none
_refine_ls_goodness_of_fit_ref 1.088
_refine_ls_hydrogen_treatment 'NH free, rigid methyls, others riding'
_refine_ls_matrix_type full
_refine_ls_number_parameters 124
_refine_ls_number_reflns 2188
_refine_ls_number_restraints 0
_refine_ls_restrained_S_all 1.088
_refine_ls_R_factor_all 0.0496
_refine_ls_R_factor_gt 0.0448
_refine_ls_shift/su_max 0.001
_refine_ls_shift/su_mean 0.000
_refine_ls_structure_factor_coef Fsqd
_refine_ls_weighting_details 'calc w=1/[\s^2^(Fo^2^)+(0.0616P)^2^+1.1872P] where P=(Fo^2^+2Fc^2^)/3'
_refine_ls_weighting_scheme calc
_refine_ls_wR_factor_gt 0.1136
_refine_ls_wR_factor_ref 0.1171
_reflns_number_gt 1989
_reflns_number_total 2188
_reflns_threshold_expression >2sigma(I)
_cod_data_source_file om800951k_si_002.cif
_cod_data_source_block jac446s
_cod_original_sg_symbol_H-M 'C 2/c'
_cod_database_code 4063520

loop_
_symmetry_equiv_pos_as_xyz
'x, y, z'
'-x, y, -z+1/2'
'x+1/2, y+1/2, z'
'-x+1/2, y+1/2, -z+1/2'
'-x, -y, -z'
'x, -y, z-1/2'
'-x+1/2, -y+1/2, -z'
'x+1/2, -y+1/2, z-1/2'

loop_
_atom_site_label
_atom_site_type_symbol
_atom_site_fract_x
_atom_site_fract_y
_atom_site_fract_z
_atom_site_U_iso_or_equiv
_atom_site_adp_type
_atom_site_occupancy
_atom_site_symmetry_multiplicity
_atom_site_calc_flag
_atom_site_refinement_flags
_atom_site_disorder_assembly
_atom_site_disorder_group
N1 N 0.44467(5) 0.28669(18) 0.93296(5) 0.0172(2) Uani 1 1 d . . .
H01 H 0.4894(9) 0.332(3) 0.9513(9) 0.034(4) Uiso 1 1 d . . .
O1 O 0.41398(4) 0.55527(15) 1.01551(5) 0.0211(2) Uani 1 1 d . . .
C1 C 0.30543(6) 0.1494(2) 0.87727(6) 0.0178(2) Uani 1 1 d . . .
C2 C 0.23542(6) 0.0987(2) 0.84609(7) 0.0225(3) Uani 1 1 d . . .
H2 H 0.2226 -0.0379 0.8133 0.027 Uiso 1 1 calc R . .
C3 C 0.18422(6) 0.2466(2) 0.86264(7) 0.0238(3) Uani 1 1 d . . .
H3 H 0.1367 0.2091 0.8416 0.029 Uiso 1 1 calc R . .
C4 C 0.20204(6) 0.4487(2) 0.90963(7) 0.0226(3) Uani 1 1 d . . .
H4 H 0.1669 0.5511 0.9201 0.027 Uiso 1 1 calc R . .
C5 C 0.27161(6) 0.4999(2) 0.94130(7) 0.0203(3) Uani 1 1 d . . .
H5 H 0.2842 0.6373 0.9738 0.024 Uiso 1 1 calc R . .
C6 C 0.32297(5) 0.3508(2) 0.92558(6) 0.0167(2) Uani 1 1 d . . .
C7 C 0.36275(6) -0.0089(2) 0.86306(7) 0.0197(3) Uani 1 1 d . . .
H7A H 0.3466 -0.0933 0.8125 0.024 Uiso 1 1 calc R . .
H7B H 0.3743 -0.1324 0.9047 0.024 Uiso 1 1 calc R . .
C8 C 0.42786(5) 0.1371(2) 0.86182(6) 0.0167(3) Uani 1 1 d . . .
C9 C 0.39734(5) 0.4063(2) 0.96173(6) 0.0161(2) Uani 1 1 d . . .
C10 C 0.41625(6) 0.3016(2) 0.79007(7) 0.0221(3) Uani 1 1 d . . .
H10A H 0.3782 0.4136 0.7906 0.033 Uiso 1 1 calc R . .
H10B H 0.4044 0.2034 0.7425 0.033 Uiso 1 1 calc R . .
H10C H 0.4587 0.3932 0.7912 0.033 Uiso 1 1 calc R . .
C11 C 0.48928(6) -0.0305(2) 0.86409(7) 0.0220(3) Uani 1 1 d . . .
H11A H 0.5315 0.0656 0.8684 0.033 Uiso 1 1 calc R . .
H11B H 0.4805 -0.1266 0.8160 0.033 Uiso 1 1 calc R . .
H11C H 0.4953 -0.1382 0.9093 0.033 Uiso 1 1 calc R . .

loop_
_atom_site_aniso_label
_atom_site_aniso_U_11
_atom_site_aniso_U_22
_atom_site_aniso_U_33
_atom_site_aniso_U_23
_atom_site_aniso_U_13
_atom_site_aniso_U_12
N1 0.0108(4) 0.0216(5) 0.0182(5) -0.0028(4) 0.0015(4) -0.0013(4)
O1 0.0137(4) 0.0267(5) 0.0223(4) -0.0076(3) 0.0030(3) -0.0023(3)
C1 0.0142(5) 0.0206(6) 0.0181(5) 0.0011(4) 0.0030(4) -0.0012(4)
C2 0.0170(6) 0.0251(6) 0.0237(6) -0.0032(5) 0.0015(4) -0.0047(5)
C3 0.0115(5) 0.0326(7) 0.0255(6) 0.0003(5) 0.0009(4) -0.0034(5)
C4 0.0130(5) 0.0290(6) 0.0259(6) 0.0008(5) 0.0048(4) 0.0025(4)
C5 0.0152(5) 0.0229(6) 0.0224(6) -0.0025(4) 0.0040(4) -0.0014(4)
C6 0.0122(5) 0.0204(6) 0.0170(5) 0.0018(4) 0.0027(4) -0.0006(4)
C7 0.0160(5) 0.0182(5) 0.0241(6) -0.0031(4) 0.0033(4) -0.0015(4)
C8 0.0121(5) 0.0195(5) 0.0173(5) -0.0021(4) 0.0015(4) 0.0015(4)
C9 0.0126(5) 0.0188(5) 0.0167(5) 0.0011(4) 0.0027(4) -0.0005(4)
C10 0.0209(6) 0.0268(6) 0.0189(5) 0.0017(5) 0.0053(4) 0.0038(5)
C11 0.0177(5) 0.0239(6) 0.0241(6) -0.0017(5) 0.0041(4) 0.0048(5)

loop_
_atom_type_symbol
_atom_type_description
_atom_type_scat_dispersion_real
_atom_type_scat_dispersion_imag
_atom_type_scat_source
C C 0.0033 0.0016 'International Tables Vol C Tables 4.2.6.8 and 6.1.1.4'
H H 0.0000 0.0000 'International Tables Vol C Tables 4.2.6.8 and 6.1.1.4'
O O 0.0106 0.0060 'International Tables Vol C Tables 4.2.6.8 and 6.1.1.4'
N N 0.0061 0.0033 'International Tables Vol C Tables 4.2.6.8 and 6.1.1.4'

loop_
_geom_angle_atom_site_label_1
_geom_angle_atom_site_label_2
_geom_angle_atom_site_label_3
_geom_angle
_geom_angle_site_symmetry_1
_geom_angle_site_symmetry_3
_geom_angle_publ_flag
C9 N1 C8 124.21(9) . . ?
C2 C1 C6 118.71(10) . . ?
C2 C1 C7 122.59(10) . . ?
C6 C1 C7 118.67(10) . . ?
C3 C2 C1 120.52(11) . . ?
C4 C3 C2 120.46(10) . . ?
C3 C4 C5 119.44(11) . . ?
C4 C5 C6 120.25(11) . . ?
C5 C6 C1 120.60(10) . . ?
C5 C6 C9 119.29(10) . . ?
C1 C6 C9 120.10(10) . . ?
C1 C7 C8 111.64(9) . . ?
N1 C8 C11 107.69(9) . . ?
N1 C8 C7 107.81(9) . . ?
C11 C8 C7 110.46(10) . . ?
N1 C8 C10 109.01(9) . . ?
C11 C8 C10 110.24(9) . . ?
C7 C8 C10 111.51(9) . . ?
O1 C9 N1 122.30(10) . . ?
O1 C9 C6 121.21(10) . . ?
N1 C9 C6 116.49(10) . . ?

loop_
_geom_bond_atom_site_label_1
_geom_bond_atom_site_label_2
_geom_bond_distance
_geom_bond_site_symmetry_2
_geom_bond_publ_flag
N1 C9 1.3441(14) . ?
N1 C8 1.4734(14) . ?
O1 C9 1.2409(13) . ?
C1 C2 1.3947(15) . ?
C1 C6 1.3970(16) . ?
C1 C7 1.5042(15) . ?
C2 C3 1.3899(17) . ?
C3 C4 1.3877(17) . ?
C4 C5 1.3890(16) . ?
C5 C6 1.3908(16) . ?
C6 C9 1.4928(14) . ?
C7 C8 1.5292(15) . ?
C8 C11 1.5255(15) . ?
C8 C10 1.5313(15) . ?

loop_
_geom_hbond_atom_site_label_D
_geom_hbond_atom_site_label_H
_geom_hbond_atom_site_label_A
_geom_hbond_distance_DH
_geom_hbond_distance_HA
_geom_hbond_distance_DA
_geom_hbond_angle_DHA
_geom_hbond_site_symmetry_A
N1 H01 O1 0.905(17) 1.967(17) 2.8705(12) 176.0(15) 5_667

loop_
_geom_torsion_atom_site_label_1
_geom_torsion_atom_site_label_2
_geom_torsion_atom_site_label_3
_geom_torsion_atom_site_label_4
_geom_torsion
_geom_torsion_site_symmetry_1
_geom_torsion_site_symmetry_2
_geom_torsion_site_symmetry_3
_geom_torsion_site_symmetry_4
_geom_torsion_publ_flag
C6 C1 C2 C3 0.22(18) . . . . ?
C7 C1 C2 C3 178.18(11) . . . . ?
C1 C2 C3 C4 0.84(18) . . . . ?
C2 C3 C4 C5 -1.17(18) . . . . ?
C3 C4 C5 C6 0.45(18) . . . . ?
C4 C5 C6 C1 0.62(17) . . . . ?
C4 C5 C6 C9 -178.62(10) . . . . ?
C2 C1 C6 C5 -0.95(17) . . . . ?
C7 C1 C6 C5 -178.98(10) . . . . ?
C2 C1 C6 C9 178.28(10) . . . . ?
C7 C1 C6 C9 0.24(16) . . . . ?
C2 C1 C7 C8 148.47(11) . . . . ?
C6 C1 C7 C8 -33.57(14) . . . . ?
C9 N1 C8 C11 -161.19(10) . . . . ?
C9 N1 C8 C7 -41.99(14) . . . . ?
C9 N1 C8 C10 79.21(13) . . . . ?
C1 C7 C8 N1 51.03(12) . . . . ?
C1 C7 C8 C11 168.45(9) . . . . ?
C1 C7 C8 C10 -68.59(12) . . . . ?
C8 N1 C9 O1 -170.24(10) . . . . ?
C8 N1 C9 C6 9.80(16) . . . . ?
C5 C6 C9 O1 12.67(16) . . . . ?
C1 C6 C9 O1 -166.57(10) . . . . ?
C5 C6 C9 N1 -167.38(10) . . . . ?
C1 C6 C9 N1 13.38(15) . . . . ?

loop_
_cod_related_entry_id
_cod_related_entry_database
_cod_related_entry_code
1 ChemSpider 572197
